data_2000245
loop_
_publ_author_name
'Gougeon, P.'
'Potel, M.'
'Sergent, M.'

_publ_section_title
;
 Structure of the metastable binary \b-Mo~15~Se~19~
;
_journal_coden_ASTM ACSCEE
_journal_coeditor_code DU0274
_journal_issue 9
_journal_name_full
;
 Acta Crystallographica, Section C: Crystal Structure Communications
;
_journal_page_first 1791
_journal_page_last 1794
_journal_paper_doi 10.1107/S0108270191003050
_journal_volume 47
_journal_year 1991
_chemical_formula_sum 'Mo15 Se19'
_chemical_formula_weight 2939.34
_symmetry_cell_setting trigonal
_symmetry_space_group_name_Hall '-P 3* 2n'
_symmetry_space_group_name_H-M 'R -3 c :R'
_cell_angle_alpha 26.9810(10)
_cell_angle_beta 26.9810(10)
_cell_angle_gamma 26.9810(10)
_cell_formula_units_Z 2
_cell_length_a 20.3600(10)
_cell_length_b 20.3600(10)
_cell_length_c 20.3600(10)
_cell_volume 1532.20(10)
_diffrn_radiation_type Mo
_diffrn_radiation_wavelength 0.71073
_exptl_absorpt_coefficient_mu 281.28
_exptl_crystal_density_diffrn 6.371
_exptl_crystal_F_000 2552
_cod_data_source_file du0274.cif
_cod_data_source_block du0274a
_cod_original_sg_symbol_H-M 'R -3 c {rhombohedral axes}'
_cod_database_code 2000245

loop_
_atom_site_label
_atom_site_fract_x
_atom_site_fract_y
_atom_site_fract_z
Mo1 0.49818(4) 0.69255(4) 0.36968(4)
Mo2 0.22468(4) 0.04038(4) 0.36761(4)
Mo3 0.41300(10) 0.0870(10) 0.250
Se1 0.18482(4) 0.80685(4) 0.55594(4)
Se2 0.54368(5) 0.91827(5) 0.18296(5)
Se3 0.0641(2) 0.43590(10) 0.75
Se4 0.44577(3) 0.44577(3) 0.44577(3)
Se5 0.17689(3) 0.17689(3) 0.17689(3)
